data_2238123
loop_
_publ_author_name
'Omer, Mohammed A. S.'
'Liu, Jia-cheng'
'Xiao, Chao-hu'

_publ_section_title
;
 2-{[2-(Pyridin-4-yl)-1<i>H</i>-benzimidazol-1-yl]methyl}phenol
;
_journal_issue 5
_journal_name_full 'Acta Crystallographica Section E'
_journal_page_first o700
_journal_paper_doi 10.1107/S1600536813009458
_journal_volume 69
_journal_year 2013
_chemical_formula_iupac 'C19 H15 N3 O'
_chemical_formula_moiety 'C19 H15 N3 O'
_chemical_formula_sum 'C19 H15 N3 O'
_chemical_formula_weight 301.344
_chemical_name_systematic
;
2-{[2-(Pyridin-4-yl)-1<i>H</i>-benzimidazol-1-yl]methyl}phenol
;
_space_group_crystal_system monoclinic
_space_group_IT_number 15
_space_group_name_Hall '-C 2yc'
_space_group_name_H-M_alt 'C 1 2/c 1'
_symmetry_space_group_name_Hall '-C 2yc'
_symmetry_space_group_name_H-M 'C 1 2/c 1'
_atom_sites_solution_hydrogens geom
_atom_sites_solution_primary direct
_atom_sites_solution_secondary difmap
_cell_angle_alpha 90.00
_cell_angle_beta 93.756(4)
_cell_angle_gamma 90.00
_cell_formula_units_Z 8
_cell_length_a 16.1886(7)
_cell_length_b 8.4863(4)
_cell_length_c 21.4316(10)
_cell_measurement_reflns_used 2313
_cell_measurement_temperature 290.99(10)
_cell_measurement_theta_max 28.4389
_cell_measurement_theta_min 3.0534
_cell_volume 2938.0(2)
_computing_cell_refinement 'CrysAlis PRO (Agilent, 2012)'
_computing_data_collection 'CrysAlis PRO (Agilent, 2012)'
_computing_data_reduction 'CrysAlis PRO (Agilent, 2012)'
_computing_molecular_graphics 'OLEX2 (Dolomanov <i>et al.</i>, 2009)'
_computing_publication_material 'OLEX2 (Dolomanov <i>et al.</i>, 2009)'
_computing_structure_refinement 'SHELXL97 (Sheldrick, 2008)'
_computing_structure_solution 'SUPERFLIP (Palatinus & Chapuis, 2007)'
_diffrn_ambient_temperature 290.99(10)
_diffrn_detector_area_resol_mean 16.0733
_diffrn_measured_fraction_theta_full 0.9960
_diffrn_measured_fraction_theta_max 0.9690
_diffrn_measurement_device_type 'Agilent SuperNova CCD'
_diffrn_measurement_method '\w scans'
_diffrn_radiation_monochromator mirror
_diffrn_radiation_type 'Mo K\a'
_diffrn_radiation_wavelength 0.7107
_diffrn_reflns_av_R_equivalents 0.0260
_diffrn_reflns_limit_h_max 20
_diffrn_reflns_limit_h_min -19
_diffrn_reflns_limit_k_max 8
_diffrn_reflns_limit_k_min -10
_diffrn_reflns_limit_l_max 12
_diffrn_reflns_limit_l_min -26
_diffrn_reflns_number 6104
_diffrn_reflns_theta_full 25.50
_diffrn_reflns_theta_max 26.37
_diffrn_reflns_theta_min 3.06
_diffrn_standards_number 0
_exptl_absorpt_coefficient_mu 0.087
_exptl_absorpt_correction_T_max 1.00000
_exptl_absorpt_correction_T_min 0.98223
_exptl_absorpt_correction_type multi-scan
_exptl_absorpt_process_details '(CrysAlis PRO; Agilent, 2012)'
_exptl_crystal_colour colourless
_exptl_crystal_density_diffrn 1.362
_exptl_crystal_density_method 'not measured'
_exptl_crystal_description block
_exptl_crystal_F_000 1264
_exptl_crystal_size_max 0.36
_exptl_crystal_size_mid 0.28
_exptl_crystal_size_min 0.25
_refine_diff_density_max 0.143
_refine_diff_density_min -0.190
_refine_ls_extinction_method none
_refine_ls_goodness_of_fit_ref 1.062
_refine_ls_hydrogen_treatment constr
_refine_ls_matrix_type full
_refine_ls_number_parameters 209
_refine_ls_number_reflns 3010
_refine_ls_number_restraints 0
_refine_ls_restrained_S_all 1.062
_refine_ls_R_factor_all 0.0594
_refine_ls_R_factor_gt 0.0474
_refine_ls_shift/su_max 0.000
_refine_ls_shift/su_mean 0.000
_refine_ls_structure_factor_coef Fsqd
_refine_ls_weighting_details 'calc w=1/[\s^2^(Fo^2^)+(0.0458P)^2^+1.9069P] where P=(Fo^2^+2Fc^2^)/3'
_refine_ls_weighting_scheme calc
_refine_ls_wR_factor_gt 0.1105
_refine_ls_wR_factor_ref 0.1193
_reflns_number_gt 2398
_reflns_number_total 3010
_reflns_threshold_expression I>2\s(I)
_cod_data_source_file zs2254.cif
_cod_data_source_block I
_cod_database_code 2238123
_cod_database_fobs_code 2238123

loop_
_space_group_symop_id
_space_group_symop_operation_xyz
1 'x, y, z'
2 '-x, y, -z+1/2'
3 'x+1/2, y+1/2, z'
4 '-x+1/2, y+1/2, -z+1/2'
5 '-x, -y, -z'
6 'x, -y, z-1/2'
7 '-x+1/2, -y+1/2, -z'
8 'x+1/2, -y+1/2, z-1/2'

loop_
_atom_site_type_symbol
_atom_site_label
_atom_site_fract_x
_atom_site_fract_y
_atom_site_fract_z
_atom_site_U_iso_or_equiv
_atom_site_adp_type
_atom_site_calc_flag
_atom_site_refinement_flags
_atom_site_occupancy
_atom_site_symmetry_multiplicity
O O1 0.14368(7) 0.81061(16) 0.41079(6) 0.0423(3) Uani d . 1 1
H H1 0.0999 0.8588 0.4055 0.063 Uiso calc R 1 1
N N1 0.38187(8) 0.62034(16) 0.40429(6) 0.0283(3) Uani d . 1 1
N N2 0.49801(8) 0.48060(17) 0.39527(7) 0.0336(4) Uani d . 1 1
N N3 0.32187(10) 0.05156(18) 0.48316(8) 0.0428(4) Uani d . 1 1
C C1 0.43786(10) 0.7203(2) 0.37809(8) 0.0295(4) Uani d . 1 1
C C2 0.43205(11) 0.8769(2) 0.35956(9) 0.0389(4) Uani d . 1 1
H H2 0.3843 0.9358 0.3640 0.047 Uiso calc R 1 1
C C3 0.50055(12) 0.9406(3) 0.33434(10) 0.0478(5) Uani d . 1 1
H H3 0.4992 1.0456 0.3219 0.057 Uiso calc R 1 1
C C4 0.57225(12) 0.8523(3) 0.32683(10) 0.0475(5) Uani d . 1 1
H H4 0.6170 0.8993 0.3091 0.057 Uiso calc R 1 1
C C5 0.57749(11) 0.6972(2) 0.34522(9) 0.0417(5) Uani d . 1 1
H H5 0.6248 0.6381 0.3398 0.050 Uiso calc R 1 1
C C6 0.50936(10) 0.6314(2) 0.37236(8) 0.0318(4) Uani d . 1 1
C C7 0.42090(9) 0.47799(19) 0.41279(8) 0.0281(4) Uani d . 1 1
C C8 0.38405(10) 0.33423(19) 0.43756(7) 0.0283(4) Uani d . 1 1
C C9 0.30488(10) 0.2814(2) 0.41897(8) 0.0325(4) Uani d . 1 1
H H9 0.2709 0.3400 0.3910 0.039 Uiso calc R 1 1
C C10 0.27757(12) 0.1415(2) 0.44250(9) 0.0381(4) Uani d . 1 1
H H10 0.2247 0.1075 0.4292 0.046 Uiso calc R 1 1
C C11 0.39780(12) 0.1031(2) 0.50078(9) 0.0433(5) Uani d . 1 1
H H11 0.4299 0.0425 0.5293 0.052 Uiso calc R 1 1
C C12 0.43145(11) 0.2401(2) 0.47940(8) 0.0378(4) Uani d . 1 1
H H12 0.4851 0.2695 0.4927 0.045 Uiso calc R 1 1
C C13 0.29647(9) 0.6653(2) 0.41536(8) 0.0289(4) Uani d . 1 1
H H13A 0.2968 0.7650 0.4375 0.035 Uiso calc R 1 1
H H13B 0.2725 0.5864 0.4415 0.035 Uiso calc R 1 1
C C14 0.24385(10) 0.68048(19) 0.35455(8) 0.0274(4) Uani d . 1 1
C C15 0.16757(10) 0.75871(19) 0.35461(8) 0.0296(4) Uani d . 1 1
C C16 0.12004(11) 0.7808(2) 0.29896(9) 0.0365(4) Uani d . 1 1
H H16 0.0702 0.8353 0.2991 0.044 Uiso calc R 1 1
C C17 0.14634(11) 0.7224(2) 0.24338(9) 0.0413(5) Uani d . 1 1
H H17 0.1144 0.7380 0.2062 0.050 Uiso calc R 1 1
C C18 0.21993(12) 0.6410(3) 0.24306(9) 0.0437(5) Uani d . 1 1
H H18 0.2370 0.5990 0.2060 0.052 Uiso calc R 1 1
C C19 0.26815(10) 0.6220(2) 0.29809(8) 0.0355(4) Uani d . 1 1
H H19 0.3183 0.5687 0.2973 0.043 Uiso calc R 1 1

loop_
_atom_site_aniso_label
_atom_site_aniso_U_11
_atom_site_aniso_U_22
_atom_site_aniso_U_33
_atom_site_aniso_U_12
_atom_site_aniso_U_13
_atom_site_aniso_U_23
O1 0.0284(7) 0.0537(9) 0.0450(7) 0.0191(6) 0.0052(5) -0.0023(6)
N1 0.0204(6) 0.0291(8) 0.0358(8) 0.0049(5) 0.0060(6) 0.0042(6)
N2 0.0233(7) 0.0334(8) 0.0449(9) 0.0074(6) 0.0073(6) 0.0041(7)
N3 0.0508(10) 0.0338(9) 0.0452(9) 0.0011(8) 0.0126(8) 0.0048(7)
C1 0.0226(8) 0.0337(9) 0.0324(8) 0.0011(7) 0.0037(7) 0.0031(7)
C2 0.0303(9) 0.0353(10) 0.0516(11) 0.0054(8) 0.0064(8) 0.0087(9)
C3 0.0403(11) 0.0404(11) 0.0630(13) -0.0016(9) 0.0064(10) 0.0189(10)
C4 0.0314(10) 0.0546(13) 0.0571(12) -0.0072(9) 0.0088(9) 0.0173(10)
C5 0.0225(8) 0.0515(12) 0.0519(11) 0.0033(8) 0.0086(8) 0.0079(10)
C6 0.0231(8) 0.0346(10) 0.0378(9) 0.0022(7) 0.0026(7) 0.0050(8)
C7 0.0222(8) 0.0306(9) 0.0313(8) 0.0056(7) 0.0017(6) 0.0004(7)
C8 0.0297(8) 0.0273(9) 0.0286(8) 0.0056(7) 0.0078(7) -0.0009(7)
C9 0.0300(9) 0.0347(10) 0.0330(9) 0.0033(7) 0.0026(7) 0.0020(7)
C10 0.0384(10) 0.0356(10) 0.0411(10) -0.0040(8) 0.0078(8) -0.0014(8)
C11 0.0453(11) 0.0409(11) 0.0438(11) 0.0093(9) 0.0028(9) 0.0131(9)
C12 0.0332(9) 0.0403(11) 0.0394(10) 0.0055(8) -0.0010(8) 0.0048(8)
C13 0.0217(8) 0.0292(9) 0.0366(9) 0.0064(7) 0.0082(7) 0.0014(7)
C14 0.0220(7) 0.0244(8) 0.0363(9) 0.0016(6) 0.0061(7) 0.0025(7)
C15 0.0226(8) 0.0261(9) 0.0405(9) 0.0022(7) 0.0052(7) 0.0027(7)
C16 0.0240(8) 0.0363(10) 0.0489(11) 0.0016(7) 0.0001(8) 0.0074(8)
C17 0.0342(10) 0.0499(12) 0.0391(10) -0.0072(8) -0.0037(8) 0.0058(9)
C18 0.0381(10) 0.0574(13) 0.0363(10) -0.0058(9) 0.0077(8) -0.0041(9)
C19 0.0257(8) 0.0407(11) 0.0410(10) 0.0024(8) 0.0079(7) -0.0019(8)

loop_
_atom_type_symbol
_atom_type_description
_atom_type_scat_dispersion_real
_atom_type_scat_dispersion_imag
_atom_type_scat_source
C C 0.0033 0.0016 'International Tables Vol C Tables 4.2.6.8 and 6.1.1.4'
H H 0.0000 0.0000 'International Tables Vol C Tables 4.2.6.8 and 6.1.1.4'
N N 0.0061 0.0033 'International Tables Vol C Tables 4.2.6.8 and 6.1.1.4'
O O 0.0106 0.0060 'International Tables Vol C Tables 4.2.6.8 and 6.1.1.4'

loop_
_geom_angle_atom_site_label_1
_geom_angle_atom_site_label_2
_geom_angle_atom_site_label_3
_geom_angle
C15 O1 H1 109.5
C1 N1 C13 123.64(13)
C7 N1 C1 106.57(13)
C7 N1 C13 129.68(14)
C7 N2 C6 105.34(14)
C10 N3 C11 116.32(16)
N1 C1 C2 131.86(15)
N1 C1 C6 105.87(14)
C2 C1 C6 122.27(15)
C1 C2 H2 121.7
C3 C2 C1 116.55(17)
C3 C2 H2 121.7
C2 C3 H3 119.0
C2 C3 C4 122.08(18)
C4 C3 H3 119.0
C3 C4 H4 119.5
C5 C4 C3 121.03(17)
C5 C4 H4 119.5
C4 C5 H5 121.1
C4 C5 C6 117.82(17)
C6 C5 H5 121.1
N2 C6 C1 109.76(14)
N2 C6 C5 130.01(16)
C1 C6 C5 120.21(16)
N1 C7 C8 125.77(14)
N2 C7 N1 112.44(15)
N2 C7 C8 121.79(14)
C9 C8 C7 123.44(15)
C9 C8 C12 117.26(16)
C12 C8 C7 119.21(15)
C8 C9 H9 120.5
C10 C9 C8 119.06(16)
C10 C9 H9 120.5
N3 C10 C9 124.25(18)
N3 C10 H10 117.9
C9 C10 H10 117.9
N3 C11 H11 118.0
N3 C11 C12 124.03(17)
C12 C11 H11 118.0
C8 C12 H12 120.5
C11 C12 C8 119.07(17)
C11 C12 H12 120.5
N1 C13 H13A 109.3
N1 C13 H13B 109.3
N1 C13 C14 111.43(13)
H13A C13 H13B 108.0
C14 C13 H13A 109.3
C14 C13 H13B 109.3
C15 C14 C13 119.01(14)
C19 C14 C13 122.95(14)
C19 C14 C15 118.03(16)
O1 C15 C14 117.08(15)
O1 C15 C16 122.82(15)
C16 C15 C14 120.10(16)
C15 C16 H16 119.8
C17 C16 C15 120.43(16)
C17 C16 H16 119.8
C16 C17 H17 120.0
C18 C17 C16 119.96(17)
C18 C17 H17 120.0
C17 C18 H18 120.2
C17 C18 C19 119.66(18)
C19 C18 H18 120.2
C14 C19 H19 119.1
C18 C19 C14 121.77(17)
C18 C19 H19 119.1

loop_
_geom_bond_atom_site_label_1
_geom_bond_atom_site_label_2
_geom_bond_distance
O1 H1 0.8200
O1 C15 1.362(2)
N1 C1 1.387(2)
N1 C7 1.370(2)
N1 C13 1.4684(19)
N2 C6 1.387(2)
N2 C7 1.327(2)
N3 C10 1.332(2)
N3 C11 1.336(3)
C1 C2 1.389(2)
C1 C6 1.394(2)
C2 H2 0.9300
C2 C3 1.376(3)
C3 H3 0.9300
C3 C4 1.399(3)
C4 H4 0.9300
C4 C5 1.375(3)
C5 H5 0.9300
C5 C6 1.397(2)
C7 C8 1.472(2)
C8 C9 1.391(2)
C8 C12 1.393(2)
C9 H9 0.9300
C9 C10 1.374(2)
C10 H10 0.9300
C11 H11 0.9300
C11 C12 1.376(3)
C12 H12 0.9300
C13 H13A 0.9700
C13 H13B 0.9700
C13 C14 1.515(2)
C14 C15 1.402(2)
C14 C19 1.388(2)
C15 C16 1.389(2)
C16 H16 0.9300
C16 C17 1.383(3)
C17 H17 0.9300
C17 C18 1.378(3)
C18 H18 0.9300
C18 C19 1.380(3)
C19 H19 0.9300

loop_
_geom_hbond_atom_site_label_D
_geom_hbond_atom_site_label_H
_geom_hbond_atom_site_label_A
_geom_hbond_site_symmetry_A
_geom_hbond_distance_DH
_geom_hbond_distance_HA
_geom_hbond_distance_DA
_geom_hbond_angle_DHA
_geom_hbond_publ_flag
O1 H1 N2 3_455 0.82 1.95 2.7659(18) 177 yes

loop_
_geom_torsion_atom_site_label_1
_geom_torsion_atom_site_label_2
_geom_torsion_atom_site_label_3
_geom_torsion_atom_site_label_4
_geom_torsion
O1 C15 C16 C17 -178.45(17)
N1 C1 C2 C3 -179.45(18)
N1 C1 C6 N2 -0.75(19)
N1 C1 C6 C5 177.82(16)
N1 C7 C8 C9 44.3(2)
N1 C7 C8 C12 -139.15(18)
N1 C13 C14 C15 -164.53(14)
N1 C13 C14 C19 14.6(2)
N2 C7 C8 C9 -134.83(18)
N2 C7 C8 C12 41.7(2)
N3 C11 C12 C8 1.1(3)
C1 N1 C7 N2 1.36(19)
C1 N1 C7 C8 -177.87(15)
C1 N1 C13 C14 70.6(2)
C1 C2 C3 C4 0.8(3)
C2 C1 C6 N2 179.12(17)
C2 C1 C6 C5 -2.3(3)
C2 C3 C4 C5 -0.8(3)
C3 C4 C5 C6 -0.8(3)
C4 C5 C6 N2 -179.47(19)
C4 C5 C6 C1 2.3(3)
C6 N2 C7 N1 -1.79(19)
C6 N2 C7 C8 177.48(15)
C6 C1 C2 C3 0.7(3)
C7 N1 C1 C2 179.83(19)
C7 N1 C1 C6 -0.32(18)
C7 N1 C13 C14 -104.93(19)
C7 N2 C6 C1 1.54(19)
C7 N2 C6 C5 -176.85(19)
C7 C8 C9 C10 176.76(15)
C7 C8 C12 C11 -177.78(16)
C8 C9 C10 N3 0.7(3)
C9 C8 C12 C11 -1.0(3)
C10 N3 C11 C12 -0.2(3)
C11 N3 C10 C9 -0.7(3)
C12 C8 C9 C10 0.2(2)
C13 N1 C1 C2 3.4(3)
C13 N1 C1 C6 -176.74(14)
C13 N1 C7 N2 177.48(15)
C13 N1 C7 C8 -1.7(3)
C13 C14 C15 O1 -2.9(2)
C13 C14 C15 C16 176.89(15)
C13 C14 C19 C18 -178.34(16)
C14 C15 C16 C17 1.8(3)
C15 C14 C19 C18 0.8(3)
C15 C16 C17 C18 0.3(3)
C16 C17 C18 C19 -1.8(3)
C17 C18 C19 C14 1.2(3)
C19 C14 C15 O1 177.92(16)
C19 C14 C15 C16 -2.3(2)
